data_7223444
loop_
_publ_author_name
'Wang, Zhi-Nan'
'Xu, Xue-Ting'
'Lv, Xiao'
'Bai, Feng-Ying'
'Liu, Shu-Qing'
'Xing, Yong-Heng'

_publ_section_title
;
 Synthesis, crystal structure, fluorescence and antimicrobial activity of
 a series of rare-earth complexes based on indolebutyric acid
;
_journal_issue 126
_journal_name_full 'RSC Adv.'
_journal_page_first 104263
_journal_paper_doi 10.1039/C5RA19376A
_journal_volume 5
_journal_year 2015
_chemical_formula_sum 'C120 H114 N16 O22 Pr2'
_chemical_formula_weight 2414.09
_chemical_name_systematic
; 
 ? 
;
_space_group_IT_number 2
_symmetry_cell_setting triclinic
_symmetry_space_group_name_Hall '-P 1'
_symmetry_space_group_name_H-M 'P -1'
_atom_sites_solution_hydrogens geom
_atom_sites_solution_primary direct
_atom_sites_solution_secondary difmap
_audit_creation_method SHELXL-97
_audit_update_record
;
2015-11-09 deposited with the CCDC.
2015-11-20 downloaded from the CCDC.
;
_cell_angle_alpha 79.49(3)
_cell_angle_beta 71.27(3)
_cell_angle_gamma 64.01(3)
_cell_formula_units_Z 1
_cell_length_a 13.642(3)
_cell_length_b 14.294(3)
_cell_length_c 16.721(3)
_cell_measurement_reflns_used 12540
_cell_measurement_temperature 293(2)
_cell_measurement_theta_max 27.48
_cell_measurement_theta_min 3.00
_cell_volume 2772.3(13)
_computing_cell_refinement 'Bruker XSCANS'
_computing_data_collection 'Bruker XSCANS'
_computing_data_reduction 'Bruker SHELXTL'
_computing_molecular_graphics 'Bruker SHELXTL'
_computing_publication_material 'Bruker SHELXTL'
_computing_structure_refinement 'SHELXL-97 (Sheldrick, 1997)'
_computing_structure_solution 'SHELXS-97 (Sheldrick, 1990)'
_diffrn_ambient_temperature 293(2)
_diffrn_measured_fraction_theta_full 0.986
_diffrn_measured_fraction_theta_max 0.986
_diffrn_measurement_device_type 'Bruker P4'
_diffrn_measurement_method '\w scans'
_diffrn_radiation_monochromator graphite
_diffrn_radiation_source 'fine-focus sealed tube'
_diffrn_radiation_type MoK\a
_diffrn_radiation_wavelength 0.71073
_diffrn_reflns_av_R_equivalents 0.0503
_diffrn_reflns_av_sigmaI/netI 0.0684
_diffrn_reflns_limit_h_max 16
_diffrn_reflns_limit_h_min -17
_diffrn_reflns_limit_k_max 18
_diffrn_reflns_limit_k_min -18
_diffrn_reflns_limit_l_max 21
_diffrn_reflns_limit_l_min -21
_diffrn_reflns_number 27020
_diffrn_reflns_theta_full 27.48
_diffrn_reflns_theta_max 27.48
_diffrn_reflns_theta_min 3.00
_diffrn_standards_decay_% 0
_diffrn_standards_interval_count 0
_diffrn_standards_interval_time 0
_diffrn_standards_number 0
_exptl_absorpt_coefficient_mu 0.948
_exptl_absorpt_correction_T_max 0.8631
_exptl_absorpt_correction_T_min 0.7772
_exptl_absorpt_correction_type multi-scan
_exptl_absorpt_process_details sadabs
_exptl_crystal_colour yellow
_exptl_crystal_density_diffrn 1.446
_exptl_crystal_density_method 'not measured'
_exptl_crystal_description block
_exptl_crystal_F_000 1240
_exptl_crystal_size_max 0.28
_exptl_crystal_size_mid 0.20
_exptl_crystal_size_min 0.16
_refine_diff_density_max 1.232
_refine_diff_density_min -2.995
_refine_diff_density_rms 0.124
_refine_ls_extinction_method none
_refine_ls_goodness_of_fit_ref 1.064
_refine_ls_hydrogen_treatment mixed
_refine_ls_matrix_type full
_refine_ls_number_parameters 721
_refine_ls_number_reflns 12540
_refine_ls_number_restraints 0
_refine_ls_restrained_S_all 1.064
_refine_ls_R_factor_all 0.0653
_refine_ls_R_factor_gt 0.0534
_refine_ls_shift/su_max 0.000
_refine_ls_shift/su_mean 0.000
_refine_ls_structure_factor_coef Fsqd
_refine_ls_weighting_details 'calc w=1/[\s^2^(Fo^2^)+(0.0719P)^2^+4.5992P] where P=(Fo^2^+2Fc^2^)/3'
_refine_ls_weighting_scheme calc
_refine_ls_wR_factor_gt 0.1363
_refine_ls_wR_factor_ref 0.1458
_reflns_number_gt 10574
_reflns_number_total 12540
_reflns_threshold_expression >2sigma(I)
_cod_data_source_file c5ra19376a2.cif
_cod_data_source_block k
_cod_depositor_comments
;
The following automatic conversions were performed:

'_symmetry_cell_setting' value 'Triclinic' changed to 'triclinic'
according to
/usr/data/users/saulius/crontab/automatic-downloads/rss-feeds/RSC/lib/dictionaries/cif_core.dic
dictionary named 'cif_core.dic' version 2.4.2 from 2011-04-26.

Automatic conversion script
Id: cif_fix_values 4268 2015-11-12 08:31:59Z antanas 
;
_cod_original_cell_volume 2772.3(10)
_cod_original_sg_symbol_H-M P-1
_cod_database_code 7223444

loop_
_symmetry_equiv_pos_as_xyz
'x, y, z'
'-x, -y, -z'

loop_
_atom_site_label
_atom_site_type_symbol
_atom_site_fract_x
_atom_site_fract_y
_atom_site_fract_z
_atom_site_U_iso_or_equiv
_atom_site_adp_type
_atom_site_occupancy
_atom_site_symmetry_multiplicity
_atom_site_calc_flag
_atom_site_refinement_flags
O2W O 0.1930(3) 0.7194(3) 0.2891(2) 0.0500(9) Uani 1 1 d .
H2WA H 0.2146 0.7197 0.2354 0.075 Uiso 1 1 d R
H2WC H 0.1878 0.7749 0.3052 0.075 Uiso 1 1 d R
O1W O 0.9784(11) 0.0706(15) -0.0013(10) 0.337(14) Uani 1 1 d .
H1WA H 0.9174 0.0994 -0.0165 0.505 Uiso 1 1 d R
H1WC H 1.0159 0.0095 -0.0194 0.505 Uiso 1 1 d R
Pr1 Pr 0.846390(18) 0.002740(17) 0.562460(14) 0.02461(8) Uani 1 1 d .
O1 O 0.7776(3) -0.0542(3) 0.7168(2) 0.0416(8) Uani 1 1 d .
O2 O 0.7670(3) 0.1057(3) 0.6947(2) 0.0389(8) Uani 1 1 d .
O3 O 0.8207(3) 0.0126(4) 0.4180(2) 0.0567(11) Uani 1 1 d .
O4 O 0.9908(3) -0.0077(3) 0.41242(19) 0.0342(7) Uani 1 1 d .
O5 O 0.8408(3) 0.1718(3) 0.5116(2) 0.0383(7) Uani 1 1 d .
O7 O 0.2057(6) 0.7819(5) 0.0926(5) 0.113(2) Uani 1 1 d .
O8 O 0.2990(7) 0.6197(6) 0.1225(6) 0.130(3) Uani 1 1 d .
O9 O 0.2426(8) 0.6642(7) 0.0100(4) 0.133(3) Uani 1 1 d .
N1 N 0.6247(3) 0.1101(3) 0.5910(3) 0.0366(8) Uani 1 1 d .
N2 N 0.7176(3) -0.0981(3) 0.5687(2) 0.0350(8) Uani 1 1 d .
N3 N 0.3395(5) 0.4314(4) 1.0118(3) 0.0604(13) Uani 1 1 d .
H3A H 0.3203 0.4964 1.0167 0.072 Uiso 1 1 calc R
N4 N 0.7000(6) 0.4563(6) 0.1659(4) 0.0771(18) Uani 1 1 d .
H4A H 0.6896 0.4992 0.1231 0.093 Uiso 1 1 calc R
N5 N 1.0040(5) 0.6723(4) 0.3214(3) 0.0572(12) Uani 1 1 d .
H5 H 1.0455 0.7046 0.3185 0.069 Uiso 1 1 calc R
N6 N 0.4939(4) 0.0462(4) 0.1874(3) 0.0504(11) Uani 1 1 d .
N7 N 0.2913(4) 0.2124(3) 0.2334(3) 0.0414(9) Uani 1 1 d .
H7 H 0.2954 0.1505 0.2341 0.050 Uiso 1 1 calc R
N8 N 0.2511(6) 0.6881(6) 0.0740(5) 0.0746(17) Uani 1 1 d .
C1 C 0.5767(5) 0.2111(4) 0.6031(4) 0.0485(13) Uani 1 1 d .
H1A H 0.6241 0.2444 0.5971 0.058 Uiso 1 1 calc R
C2 C 0.4607(5) 0.2710(5) 0.6241(4) 0.0607(16) Uani 1 1 d .
H2A H 0.4318 0.3420 0.6317 0.073 Uiso 1 1 calc R
C3 C 0.3902(5) 0.2234(5) 0.6333(4) 0.0625(17) Uani 1 1 d .
H3B H 0.3122 0.2619 0.6477 0.075 Uiso 1 1 calc R
C4 C 0.4348(4) 0.1167(5) 0.6211(3) 0.0474(13) Uani 1 1 d .
C5 C 0.3643(4) 0.0643(6) 0.6301(4) 0.0574(16) Uani 1 1 d .
H5B H 0.2860 0.1010 0.6442 0.069 Uiso 1 1 calc R
C6 C 0.4114(5) -0.0400(6) 0.6179(4) 0.0557(16) Uani 1 1 d .
H6C H 0.3645 -0.0733 0.6223 0.067 Uiso 1 1 calc R
C7 C 0.5314(5) -0.0992(5) 0.5984(3) 0.0429(12) Uani 1 1 d .
C8 C 0.5839(5) -0.2066(5) 0.5853(4) 0.0517(14) Uani 1 1 d .
H8A H 0.5401 -0.2436 0.5915 0.062 Uiso 1 1 calc R
C9 C 0.6965(6) -0.2554(5) 0.5641(4) 0.0591(16) Uani 1 1 d .
H9A H 0.7317 -0.3264 0.5552 0.071 Uiso 1 1 calc R
C10 C 0.7617(5) -0.1986(4) 0.5552(4) 0.0463(12) Uani 1 1 d .
H10A H 0.8402 -0.2336 0.5390 0.056 Uiso 1 1 calc R
C11 C 0.6033(4) -0.0475(4) 0.5885(3) 0.0318(9) Uani 1 1 d .
C12 C 0.5536(4) 0.0621(4) 0.5997(3) 0.0348(10) Uani 1 1 d .
C13 C 0.7502(4) 0.0325(4) 0.7451(3) 0.0325(9) Uani 1 1 d .
C14 C 0.6974(5) 0.0502(4) 0.8380(3) 0.0463(12) Uani 1 1 d .
H14A H 0.7556 0.0429 0.8630 0.056 Uiso 1 1 calc R
H14B H 0.6710 -0.0040 0.8639 0.056 Uiso 1 1 calc R
C15 C 0.6001(4) 0.1543(4) 0.8594(3) 0.0429(11) Uani 1 1 d .
H15A H 0.5419 0.1631 0.8338 0.051 Uiso 1 1 calc R
H15B H 0.6263 0.2091 0.8360 0.051 Uiso 1 1 calc R
C16 C 0.5490(6) 0.1645(5) 0.9546(3) 0.0635(18) Uani 1 1 d .
H16A H 0.5283 0.1064 0.9777 0.076 Uiso 1 1 calc R
H16B H 0.6072 0.1585 0.9791 0.076 Uiso 1 1 calc R
C17 C 0.4476(5) 0.2630(5) 0.9824(3) 0.0520(14) Uani 1 1 d .
C18 C 0.4495(6) 0.3583(5) 0.9834(4) 0.0586(16) Uani 1 1 d .
H18A H 0.5143 0.3715 0.9675 0.070 Uiso 1 1 calc R
C19 C 0.2659(5) 0.3836(5) 1.0312(3) 0.0525(14) Uani 1 1 d .
C20 C 0.1507(6) 0.4236(7) 1.0652(4) 0.075(2) Uani 1 1 d .
H20A H 0.1090 0.4937 1.0767 0.090 Uiso 1 1 calc R
C21 C 0.0999(7) 0.3556(9) 1.0814(6) 0.094(3) Uani 1 1 d .
H21A H 0.0218 0.3803 1.1043 0.113 Uiso 1 1 calc R
C22 C 0.1611(8) 0.2512(9) 1.0648(5) 0.090(3) Uani 1 1 d .
H22A H 0.1235 0.2073 1.0777 0.108 Uiso 1 1 calc R
C23 C 0.2776(7) 0.2106(6) 1.0293(4) 0.0670(18) Uani 1 1 d .
H23A H 0.3180 0.1407 1.0170 0.080 Uiso 1 1 calc R
C24 C 0.3318(5) 0.2767(5) 1.0127(3) 0.0495(13) Uani 1 1 d .
C25 C 0.9164(4) 0.0082(4) 0.3763(3) 0.0391(11) Uani 1 1 d .
C26 C 0.9454(5) 0.0193(6) 0.2795(3) 0.0588(16) Uani 1 1 d .
H26A H 1.0221 0.0152 0.2568 0.071 Uiso 1 1 calc R
H26B H 0.9420 -0.0376 0.2582 0.071 Uiso 1 1 calc R
C27 C 0.8629(5) 0.1232(6) 0.2497(4) 0.0613(17) Uani 1 1 d .
H27A H 0.8772 0.1235 0.1890 0.074 Uiso 1 1 calc R
H27B H 0.7862 0.1286 0.2758 0.074 Uiso 1 1 calc R
C28 C 0.8717(7) 0.2162(7) 0.2701(5) 0.076(2) Uani 1 1 d .
H28A H 0.9470 0.2130 0.2410 0.091 Uiso 1 1 calc R
H28B H 0.8624 0.2134 0.3304 0.091 Uiso 1 1 calc R
C29 C 0.7848(6) 0.3192(6) 0.2456(4) 0.0658(18) Uani 1 1 d .
C30 C 0.7938(8) 0.3701(8) 0.1673(5) 0.083(2) Uani 1 1 d .
H30A H 0.8571 0.3475 0.1212 0.100 Uiso 1 1 calc R
C31 C 0.6236(7) 0.4652(6) 0.2431(5) 0.0664(18) Uani 1 1 d .
C32 C 0.5103(9) 0.5371(7) 0.2736(7) 0.091(3) Uani 1 1 d .
H32A H 0.4769 0.5943 0.2399 0.109 Uiso 1 1 calc R
C33 C 0.4518(9) 0.5204(10) 0.3529(8) 0.109(4) Uani 1 1 d .
H33A H 0.3763 0.5659 0.3723 0.131 Uiso 1 1 calc R
C34 C 0.4984(10) 0.4405(10) 0.4053(6) 0.102(3) Uani 1 1 d .
H34A H 0.4558 0.4341 0.4604 0.122 Uiso 1 1 calc R
C35 C 0.6110(9) 0.3669(8) 0.3771(5) 0.083(3) Uani 1 1 d .
H35A H 0.6429 0.3115 0.4128 0.100 Uiso 1 1 calc R
C36 C 0.6734(6) 0.3788(5) 0.2952(4) 0.0580(16) Uani 1 1 d .
C37 C 0.9049(4) 0.2190(3) 0.4815(3) 0.0320(9) Uani 1 1 d .
C38 C 0.8463(4) 0.3369(4) 0.4833(3) 0.0397(11) Uani 1 1 d .
H38A H 0.7716 0.3588 0.4758 0.048 Uiso 1 1 calc R
H38B H 0.8359 0.3568 0.5389 0.048 Uiso 1 1 calc R
C39 C 0.9070(4) 0.3959(3) 0.4177(3) 0.0396(11) Uani 1 1 d .
H39A H 0.9087 0.3849 0.3617 0.048 Uiso 1 1 calc R
H39B H 0.9846 0.3702 0.4205 0.048 Uiso 1 1 calc R
C40 C 0.8459(5) 0.5120(4) 0.4340(4) 0.0512(14) Uani 1 1 d .
H40A H 0.7690 0.5368 0.4300 0.061 Uiso 1 1 calc R
H40B H 0.8414 0.5214 0.4912 0.061 Uiso 1 1 calc R
C41 C 0.9014(4) 0.5776(4) 0.3742(4) 0.0436(12) Uani 1 1 d .
C42 C 0.9672(5) 0.6161(5) 0.3907(4) 0.0548(14) Uani 1 1 d .
H42A H 0.9849 0.6059 0.4417 0.066 Uiso 1 1 calc R
C43 C 0.9633(5) 0.6686(4) 0.2576(4) 0.0481(13) Uani 1 1 d .
C44 C 0.9778(6) 0.7136(5) 0.1757(4) 0.0661(18) Uani 1 1 d .
H44A H 1.0208 0.7529 0.1559 0.079 Uiso 1 1 calc R
C45 C 0.9251(7) 0.6965(6) 0.1260(5) 0.078(2) Uani 1 1 d .
H45A H 0.9323 0.7260 0.0712 0.094 Uiso 1 1 calc R
C46 C 0.8619(6) 0.6376(6) 0.1534(5) 0.0723(19) Uani 1 1 d .
H46A H 0.8278 0.6283 0.1172 0.087 Uiso 1 1 calc R
C47 C 0.8488(5) 0.5919(5) 0.2351(4) 0.0569(15) Uani 1 1 d .
H47A H 0.8073 0.5512 0.2535 0.068 Uiso 1 1 calc R
C48 C 0.8992(4) 0.6084(4) 0.2886(4) 0.0437(12) Uani 1 1 d .
C49 C 0.5945(6) -0.0333(6) 0.1650(4) 0.0645(17) Uani 1 1 d .
H49A H 0.5966 -0.0997 0.1674 0.077 Uiso 1 1 calc R
C50 C 0.6983(6) -0.0220(7) 0.1376(5) 0.075(2) Uani 1 1 d .
H50A H 0.7668 -0.0793 0.1216 0.091 Uiso 1 1 calc R
C51 C 0.6958(6) 0.0740(7) 0.1352(4) 0.0674(18) Uani 1 1 d .
H51A H 0.7631 0.0831 0.1168 0.081 Uiso 1 1 calc R
C52 C 0.5939(5) 0.1587(6) 0.1601(4) 0.0543(14) Uani 1 1 d .
C53 C 0.5866(6) 0.2620(7) 0.1579(4) 0.0664(19) Uani 1 1 d .
H53A H 0.6526 0.2733 0.1414 0.080 Uiso 1 1 calc R
C54 C 0.4863(7) 0.3421(6) 0.1794(5) 0.0686(19) Uani 1 1 d .
H54A H 0.4837 0.4086 0.1771 0.082 Uiso 1 1 calc R
C55 C 0.3820(6) 0.3287(5) 0.2058(3) 0.0507(13) Uani 1 1 d .
C56 C 0.2756(6) 0.4098(5) 0.2310(4) 0.0622(17) Uani 1 1 d .
H56A H 0.2699 0.4771 0.2306 0.075 Uiso 1 1 calc R
C57 C 0.1789(6) 0.3916(5) 0.2565(4) 0.0616(17) Uani 1 1 d .
H57A H 0.1078 0.4459 0.2728 0.074 Uiso 1 1 calc R
C58 C 0.1900(5) 0.2900(5) 0.2574(4) 0.0553(15) Uani 1 1 d .
H58A H 0.1255 0.2762 0.2752 0.066 Uiso 1 1 calc R
C59 C 0.3886(5) 0.2276(4) 0.2077(3) 0.0400(11) Uani 1 1 d .
C60 C 0.4944(5) 0.1409(4) 0.1836(3) 0.0426(11) Uani 1 1 d .
O6 O 1.0108(3) 0.1767(2) 0.4517(2) 0.0376(7) Uani 1 1 d .

loop_
_atom_site_aniso_label
_atom_site_aniso_U_11
_atom_site_aniso_U_22
_atom_site_aniso_U_33
_atom_site_aniso_U_23
_atom_site_aniso_U_13
_atom_site_aniso_U_12
O2W 0.050(2) 0.050(2) 0.050(2) -0.0025(17) -0.0136(17) -0.0204(19)
O1W 0.180(11) 0.56(3) 0.284(15) 0.26(2) -0.081(10) -0.264(19)
Pr1 0.01666(12) 0.02713(12) 0.02961(13) -0.00435(8) -0.00318(8) -0.00959(9)
O1 0.045(2) 0.0354(18) 0.0410(17) -0.0063(14) 0.0002(15) -0.0202(16)
O2 0.0435(19) 0.0401(19) 0.0342(16) -0.0102(14) 0.0009(14) -0.0227(16)
O3 0.037(2) 0.103(4) 0.043(2) -0.005(2) -0.0126(16) -0.038(2)
O4 0.0259(15) 0.0458(19) 0.0335(15) -0.0031(13) -0.0089(13) -0.0160(14)
O5 0.0295(16) 0.0324(17) 0.0494(19) 0.0009(14) -0.0047(14) -0.0147(14)
O7 0.115(5) 0.067(4) 0.179(7) -0.027(4) -0.051(5) -0.040(4)
O8 0.105(6) 0.107(6) 0.164(7) 0.039(5) -0.030(5) -0.054(5)
O9 0.194(9) 0.141(7) 0.077(4) -0.025(4) 0.000(5) -0.099(7)
N1 0.0248(18) 0.034(2) 0.045(2) -0.0071(16) -0.0066(16) -0.0070(16)
N2 0.0280(19) 0.037(2) 0.042(2) -0.0092(16) -0.0065(16) -0.0144(17)
N3 0.061(3) 0.053(3) 0.051(3) -0.011(2) -0.003(2) -0.014(3)
N4 0.096(5) 0.094(5) 0.066(4) 0.031(3) -0.043(4) -0.060(4)
N5 0.058(3) 0.053(3) 0.070(3) -0.001(2) -0.017(3) -0.032(3)
N6 0.046(3) 0.045(3) 0.052(3) -0.012(2) -0.009(2) -0.012(2)
N7 0.036(2) 0.040(2) 0.043(2) -0.0050(17) -0.0040(18) -0.0144(19)
N8 0.066(4) 0.075(4) 0.088(5) -0.010(4) -0.002(3) -0.044(4)
C1 0.036(3) 0.040(3) 0.062(3) -0.010(2) -0.013(2) -0.006(2)
C2 0.034(3) 0.043(3) 0.083(4) -0.017(3) -0.016(3) 0.009(2)
C3 0.030(3) 0.067(4) 0.075(4) -0.018(3) -0.014(3) -0.001(3)
C4 0.023(2) 0.071(4) 0.043(3) -0.012(2) -0.007(2) -0.013(2)
C5 0.021(2) 0.090(5) 0.058(3) -0.004(3) -0.009(2) -0.022(3)
C6 0.036(3) 0.094(5) 0.052(3) 0.000(3) -0.009(2) -0.044(3)
C7 0.044(3) 0.068(4) 0.033(2) -0.001(2) -0.011(2) -0.037(3)
C8 0.059(4) 0.064(4) 0.055(3) -0.004(3) -0.017(3) -0.044(3)
C9 0.070(4) 0.052(3) 0.071(4) -0.021(3) -0.014(3) -0.036(3)
C10 0.044(3) 0.037(3) 0.061(3) -0.014(2) -0.010(2) -0.018(2)
C11 0.027(2) 0.047(3) 0.0261(19) -0.0028(17) -0.0047(17) -0.022(2)
C12 0.021(2) 0.049(3) 0.034(2) -0.0070(19) -0.0074(17) -0.012(2)
C13 0.025(2) 0.039(2) 0.031(2) -0.0077(18) -0.0027(17) -0.0120(19)
C14 0.053(3) 0.045(3) 0.029(2) -0.003(2) -0.004(2) -0.014(3)
C15 0.040(3) 0.045(3) 0.033(2) -0.007(2) -0.003(2) -0.011(2)
C16 0.059(4) 0.064(4) 0.037(3) -0.012(3) 0.000(3) -0.003(3)
C17 0.049(3) 0.057(4) 0.032(2) -0.010(2) 0.000(2) -0.010(3)
C18 0.053(4) 0.065(4) 0.043(3) -0.004(3) -0.006(3) -0.016(3)
C19 0.046(3) 0.063(4) 0.037(3) -0.009(2) -0.004(2) -0.014(3)
C20 0.050(4) 0.088(6) 0.064(4) -0.020(4) -0.013(3) -0.005(4)
C21 0.058(5) 0.136(9) 0.088(6) -0.021(6) -0.008(4) -0.041(6)
C22 0.094(7) 0.127(8) 0.077(5) 0.001(5) -0.025(5) -0.071(7)
C23 0.084(5) 0.077(5) 0.048(3) -0.003(3) -0.015(3) -0.042(4)
C24 0.054(3) 0.059(3) 0.032(2) -0.006(2) -0.009(2) -0.020(3)
C25 0.030(2) 0.051(3) 0.036(2) -0.005(2) -0.0134(19) -0.013(2)
C26 0.047(3) 0.096(5) 0.031(2) -0.009(3) -0.010(2) -0.026(3)
C27 0.053(3) 0.098(5) 0.043(3) 0.003(3) -0.025(3) -0.033(4)
C28 0.072(5) 0.106(6) 0.069(4) 0.005(4) -0.034(4) -0.048(5)
C29 0.071(4) 0.092(5) 0.055(3) 0.009(3) -0.033(3) -0.045(4)
C30 0.084(6) 0.131(8) 0.056(4) 0.002(4) -0.014(4) -0.068(6)
C31 0.088(5) 0.072(5) 0.071(4) 0.007(3) -0.040(4) -0.051(4)
C32 0.098(7) 0.072(5) 0.130(8) -0.022(5) -0.060(6) -0.031(5)
C33 0.092(7) 0.124(9) 0.123(9) -0.065(7) 0.004(7) -0.054(7)
C34 0.113(8) 0.126(9) 0.079(6) -0.033(6) 0.008(6) -0.073(8)
C35 0.119(7) 0.108(7) 0.058(4) -0.001(4) -0.020(4) -0.082(6)
C36 0.075(4) 0.070(4) 0.053(3) 0.004(3) -0.025(3) -0.049(4)
C37 0.030(2) 0.026(2) 0.035(2) -0.0031(17) -0.0071(18) -0.0076(18)
C38 0.027(2) 0.025(2) 0.056(3) -0.006(2) -0.004(2) -0.0050(18)
C39 0.036(2) 0.024(2) 0.050(3) -0.0040(19) -0.003(2) -0.0091(19)
C40 0.043(3) 0.029(3) 0.065(3) -0.007(2) -0.003(3) -0.007(2)
C41 0.035(3) 0.026(2) 0.059(3) -0.005(2) -0.005(2) -0.007(2)
C42 0.060(4) 0.045(3) 0.061(3) -0.005(3) -0.018(3) -0.021(3)
C43 0.040(3) 0.038(3) 0.062(3) 0.002(2) -0.013(3) -0.014(2)
C44 0.062(4) 0.054(4) 0.070(4) 0.008(3) -0.010(3) -0.022(3)
C45 0.085(6) 0.060(4) 0.069(4) 0.007(3) -0.018(4) -0.017(4)
C46 0.062(4) 0.083(5) 0.069(4) -0.010(4) -0.026(3) -0.019(4)
C47 0.042(3) 0.052(3) 0.072(4) -0.015(3) -0.015(3) -0.011(3)
C48 0.030(2) 0.030(2) 0.060(3) -0.006(2) -0.006(2) -0.005(2)
C49 0.052(4) 0.056(4) 0.071(4) -0.016(3) -0.011(3) -0.009(3)
C50 0.040(3) 0.105(6) 0.069(4) -0.023(4) -0.016(3) -0.011(4)
C51 0.047(3) 0.097(6) 0.063(4) -0.020(4) -0.013(3) -0.029(4)
C52 0.049(3) 0.080(4) 0.045(3) -0.009(3) -0.014(3) -0.033(3)
C53 0.069(4) 0.102(6) 0.057(4) -0.007(4) -0.016(3) -0.060(5)
C54 0.089(5) 0.067(4) 0.075(4) -0.002(3) -0.022(4) -0.055(4)
C55 0.069(4) 0.051(3) 0.042(3) -0.002(2) -0.014(3) -0.034(3)
C56 0.091(5) 0.041(3) 0.056(3) -0.007(3) -0.013(3) -0.031(3)
C57 0.058(4) 0.041(3) 0.063(4) -0.005(3) 0.001(3) -0.011(3)
C58 0.046(3) 0.047(3) 0.062(3) -0.009(3) 0.002(3) -0.019(3)
C59 0.051(3) 0.044(3) 0.028(2) -0.0027(19) -0.006(2) -0.026(2)
C60 0.043(3) 0.055(3) 0.030(2) -0.006(2) -0.006(2) -0.022(2)
O6 0.0257(15) 0.0288(16) 0.0523(19) -0.0032(14) -0.0073(14) -0.0076(13)

loop_
_atom_type_symbol
_atom_type_description
_atom_type_scat_dispersion_real
_atom_type_scat_dispersion_imag
_atom_type_scat_source
C C 0.0033 0.0016 'International Tables Vol C Tables 4.2.6.8 and 6.1.1.4'
H H 0.0000 0.0000 'International Tables Vol C Tables 4.2.6.8 and 6.1.1.4'
N N 0.0061 0.0033 'International Tables Vol C Tables 4.2.6.8 and 6.1.1.4'
O O 0.0106 0.0060 'International Tables Vol C Tables 4.2.6.8 and 6.1.1.4'
Pr Pr -0.2180 2.8214 'International Tables Vol C Tables 4.2.6.8 and 6.1.1.4'

loop_
_geom_angle_atom_site_label_1
_geom_angle_atom_site_label_2
_geom_angle_atom_site_label_3
_geom_angle
_geom_angle_site_symmetry_1
_geom_angle_site_symmetry_3
H2WA O2W H2WC 109.5 . .
O1W O1W H1WA 106.9 2_755 .
O1W O1W H1WC 23.6 2_755 .
H1WA O1W H1WC 109.5 . .
O5 Pr1 O4 74.44(12) . 2_756
O5 Pr1 O6 136.43(11) . 2_756
O4 Pr1 O6 75.25(11) 2_756 2_756
O5 Pr1 O3 79.33(14) . .
O4 Pr1 O3 124.38(11) 2_756 .
O6 Pr1 O3 92.96(14) 2_756 .
O5 Pr1 O2 75.21(11) . .
O4 Pr1 O2 74.99(11) 2_756 .
O6 Pr1 O2 124.99(12) 2_756 .
O3 Pr1 O2 141.86(14) . .
O5 Pr1 O1 126.09(12) . .
O4 Pr1 O1 91.79(11) 2_756 .
O6 Pr1 O1 85.23(12) 2_756 .
O3 Pr1 O1 142.11(12) . .
O2 Pr1 O1 50.93(11) . .
O5 Pr1 O4 69.90(11) . .
O4 Pr1 O4 74.88(11) 2_756 .
O6 Pr1 O4 72.47(11) 2_756 .
O3 Pr1 O4 50.07(10) . .
O2 Pr1 O4 138.66(10) . .
O1 Pr1 O4 156.21(11) . .
O5 Pr1 N1 80.30(12) . .
O4 Pr1 N1 140.64(12) 2_756 .
O6 Pr1 N1 140.52(12) 2_756 .
O3 Pr1 N1 78.51(13) . .
O2 Pr1 N1 69.63(13) . .
O1 Pr1 N1 79.20(13) . .
O4 Pr1 N1 123.50(12) . .
O5 Pr1 N2 134.58(12) . .
O4 Pr1 N2 150.97(12) 2_756 .
O6 Pr1 N2 79.44(12) 2_756 .
O3 Pr1 N2 70.49(13) . .
O2 Pr1 N2 109.42(11) . .
O1 Pr1 N2 71.99(12) . .
O4 Pr1 N2 110.73(11) . .
N1 Pr1 N2 61.30(12) . .
O5 Pr1 Pr1 67.22(8) . 2_756
O4 Pr1 Pr1 39.22(7) 2_756 2_756
O6 Pr1 Pr1 69.45(8) 2_756 2_756
O3 Pr1 Pr1 85.44(8) . 2_756
O2 Pr1 Pr1 109.59(8) . 2_756
O1 Pr1 Pr1 128.19(9) . 2_756
O4 Pr1 Pr1 35.65(7) . 2_756
N1 Pr1 Pr1 145.94(9) . 2_756
N2 Pr1 Pr1 139.44(8) . 2_756
C13 O1 Pr1 94.4(3) . .
C13 O2 Pr1 94.7(3) . .
C25 O3 Pr1 97.0(3) . .
C25 O4 Pr1 159.6(3) . 2_756
C25 O4 Pr1 91.6(3) . .
Pr1 O4 Pr1 105.12(11) 2_756 .
C37 O5 Pr1 141.2(3) . .
C1 N1 C12 116.9(4) . .
C1 N1 Pr1 121.4(3) . .
C12 N1 Pr1 121.5(3) . .
C10 N2 C11 117.2(4) . .
C10 N2 Pr1 122.2(3) . .
C11 N2 Pr1 120.6(3) . .
C19 N3 C18 109.3(6) . .
C19 N3 H3A 125.4 . .
C18 N3 H3A 125.4 . .
C30 N4 C31 109.1(6) . .
C30 N4 H4A 125.5 . .
C31 N4 H4A 125.5 . .
C43 N5 C42 108.5(5) . .
C43 N5 H5 125.7 . .
C42 N5 H5 125.7 . .
C49 N6 C60 116.6(5) . .
C58 N7 C59 122.1(5) . .
C58 N7 H7 118.9 . .
C59 N7 H7 118.9 . .
O9 N8 O8 120.4(9) . .
O9 N8 O7 120.0(9) . .
O8 N8 O7 119.6(9) . .
N1 C1 C2 124.7(6) . .
N1 C1 H1A 117.6 . .
C2 C1 H1A 117.6 . .
C3 C2 C1 118.4(6) . .
C3 C2 H2A 120.8 . .
C1 C2 H2A 120.8 . .
C2 C3 C4 120.3(5) . .
C2 C3 H3B 119.9 . .
C4 C3 H3B 119.9 . .
C3 C4 C12 117.5(5) . .
C3 C4 C5 122.0(5) . .
C12 C4 C5 120.6(6) . .
C6 C5 C4 120.0(5) . .
C6 C5 H5B 120.0 . .
C4 C5 H5B 120.0 . .
C5 C6 C7 121.3(5) . .
C5 C6 H6C 119.3 . .
C7 C6 H6C 119.3 . .
C8 C7 C11 117.2(5) . .
C8 C7 C6 123.5(5) . .
C11 C7 C6 119.3(5) . .
C9 C8 C7 119.9(5) . .
C9 C8 H8A 120.1 . .
C7 C8 H8A 120.1 . .
C8 C9 C10 119.4(6) . .
C8 C9 H9A 120.3 . .
C10 C9 H9A 120.3 . .
N2 C10 C9 123.7(5) . .
N2 C10 H10A 118.2 . .
C9 C10 H10A 118.2 . .
N2 C11 C7 122.6(5) . .
N2 C11 C12 118.3(4) . .
C7 C11 C12 119.1(4) . .
N1 C12 C4 122.2(5) . .
N1 C12 C11 118.0(4) . .
C4 C12 C11 119.7(4) . .
O1 C13 O2 119.9(4) . .
O1 C13 C14 120.5(4) . .
O2 C13 C14 119.6(4) . .
C13 C14 C15 115.3(4) . .
C13 C14 H14A 108.5 . .
C15 C14 H14A 108.5 . .
C13 C14 H14B 108.5 . .
C15 C14 H14B 108.5 . .
H14A C14 H14B 107.5 . .
C14 C15 C16 112.0(4) . .
C14 C15 H15A 109.2 . .
C16 C15 H15A 109.2 . .
C14 C15 H15B 109.2 . .
C16 C15 H15B 109.2 . .
H15A C15 H15B 107.9 . .
C17 C16 C15 116.1(5) . .
C17 C16 H16A 108.3 . .
C15 C16 H16A 108.3 . .
C17 C16 H16B 108.3 . .
C15 C16 H16B 108.3 . .
H16A C16 H16B 107.4 . .
C18 C17 C24 107.3(5) . .
C18 C17 C16 125.5(6) . .
C24 C17 C16 127.2(6) . .
C17 C18 N3 109.2(6) . .
C17 C18 H18A 125.4 . .
N3 C18 H18A 125.4 . .
C20 C19 N3 129.8(7) . .
C20 C19 C24 122.7(7) . .
N3 C19 C24 107.4(5) . .
C21 C20 C19 116.8(8) . .
C21 C20 H20A 121.6 . .
C19 C20 H20A 121.6 . .
C20 C21 C22 122.1(8) . .
C20 C21 H21A 119.0 . .
C22 C21 H21A 119.0 . .
C21 C22 C23 121.3(8) . .
C21 C22 H22A 119.4 . .
C23 C22 H22A 119.4 . .
C24 C23 C22 118.3(8) . .
C24 C23 H23A 120.9 . .
C22 C23 H23A 120.9 . .
C23 C24 C19 118.8(6) . .
C23 C24 C17 134.3(6) . .
C19 C24 C17 106.9(5) . .
O3 C25 O4 120.9(4) . .
O3 C25 C26 119.7(4) . .
O4 C25 C26 119.4(4) . .
C27 C26 C25 111.1(5) . .
C27 C26 H26A 109.4 . .
C25 C26 H26A 109.4 . .
C27 C26 H26B 109.4 . .
C25 C26 H26B 109.4 . .
H26A C26 H26B 108.0 . .
C28 C27 C26 113.8(5) . .
C28 C27 H27A 108.8 . .
C26 C27 H27A 108.8 . .
C28 C27 H27B 108.8 . .
C26 C27 H27B 108.8 . .
H27A C27 H27B 107.7 . .
C27 C28 C29 113.7(6) . .
C27 C28 H28A 108.8 . .
C29 C28 H28A 108.8 . .
C27 C28 H28B 108.8 . .
C29 C28 H28B 108.8 . .
H28A C28 H28B 107.7 . .
C30 C29 C36 105.2(7) . .
C30 C29 C28 126.5(8) . .
C36 C29 C28 128.0(6) . .
N4 C30 C29 111.4(7) . .
N4 C30 H30A 124.3 . .
C29 C30 H30A 124.3 . .
N4 C31 C36 107.6(7) . .
N4 C31 C32 132.0(8) . .
C36 C31 C32 120.2(8) . .
C33 C32 C31 118.3(10) . .
C33 C32 H32A 120.9 . .
C31 C32 H32A 120.9 . .
C32 C33 C34 122.9(11) . .
C32 C33 H33A 118.6 . .
C34 C33 H33A 118.6 . .
C33 C34 C35 120.4(9) . .
C33 C34 H34A 119.8 . .
C35 C34 H34A 119.8 . .
C36 C35 C34 118.8(9) . .
C36 C35 H35A 120.6 . .
C34 C35 H35A 120.6 . .
C35 C36 C31 119.3(8) . .
C35 C36 C29 134.0(7) . .
C31 C36 C29 106.7(6) . .
O6 C37 O5 125.6(4) . .
O6 C37 C38 119.0(4) . .
O5 C37 C38 115.4(4) . .
C39 C38 C37 115.8(4) . .
C39 C38 H38A 108.3 . .
C37 C38 H38A 108.3 . .
C39 C38 H38B 108.3 . .
C37 C38 H38B 108.3 . .
H38A C38 H38B 107.4 . .
C38 C39 C40 109.8(4) . .
C38 C39 H39A 109.7 . .
C40 C39 H39A 109.7 . .
C38 C39 H39B 109.7 . .
C40 C39 H39B 109.7 . .
H39A C39 H39B 108.2 . .
C41 C40 C39 114.3(4) . .
C41 C40 H40A 108.7 . .
C39 C40 H40A 108.7 . .
C41 C40 H40B 108.7 . .
C39 C40 H40B 108.7 . .
H40A C40 H40B 107.6 . .
C42 C41 C48 106.6(5) . .
C42 C41 C40 126.2(6) . .
C48 C41 C40 127.1(5) . .
C41 C42 N5 110.4(6) . .
C41 C42 H42A 124.8 . .
N5 C42 H42A 124.8 . .
N5 C43 C44 129.7(6) . .
N5 C43 C48 107.4(5) . .
C44 C43 C48 122.9(6) . .
C45 C44 C43 116.1(7) . .
C45 C44 H44A 121.9 . .
C43 C44 H44A 121.9 . .
C44 C45 C46 123.2(7) . .
C44 C45 H45A 118.4 . .
C46 C45 H45A 118.4 . .
C45 C46 C47 120.4(7) . .
C45 C46 H46A 119.8 . .
C47 C46 H46A 119.8 . .
C48 C47 C46 118.6(6) . .
C48 C47 H47A 120.7 . .
C46 C47 H47A 120.7 . .
C47 C48 C43 118.8(5) . .
C47 C48 C41 134.1(5) . .
C43 C48 C41 107.0(5) . .
N6 C49 C50 123.3(7) . .
N6 C49 H49A 118.3 . .
C50 C49 H49A 118.3 . .
C51 C50 C49 118.5(7) . .
C51 C50 H50A 120.7 . .
C49 C50 H50A 120.7 . .
C50 C51 C52 120.5(6) . .
C50 C51 H51A 119.8 . .
C52 C51 H51A 119.8 . .
C51 C52 C60 117.2(6) . .
C51 C52 C53 122.6(6) . .
C60 C52 C53 120.1(6) . .
C54 C53 C52 120.7(6) . .
C54 C53 H53A 119.7 . .
C52 C53 H53A 119.7 . .
C53 C54 C55 121.8(6) . .
C53 C54 H54A 119.1 . .
C55 C54 H54A 119.1 . .
C56 C55 C59 118.6(6) . .
C56 C55 C54 123.7(6) . .
C59 C55 C54 117.8(6) . .
C57 C56 C55 120.9(5) . .
C57 C56 H56A 119.6 . .
C55 C56 H56A 119.6 . .
C56 C57 C58 118.3(6) . .
C56 C57 H57A 120.8 . .
C58 C57 H57A 120.8 . .
N7 C58 C57 121.1(6) . .
N7 C58 H58A 119.5 . .
C57 C58 H58A 119.5 . .
N7 C59 C55 119.0(5) . .
N7 C59 C60 119.3(5) . .
C55 C59 C60 121.7(5) . .
N6 C60 C52 123.8(5) . .
N6 C60 C59 118.2(5) . .
C52 C60 C59 117.9(5) . .
C37 O6 Pr1 135.2(3) . 2_756

loop_
_geom_bond_atom_site_label_1
_geom_bond_atom_site_label_2
_geom_bond_distance
_geom_bond_site_symmetry_2
O2W H2WA 0.8500 .
O2W H2WC 0.8500 .
O1W O1W 1.83(4) 2_755
O1W H1WA 0.8499 .
O1W H1WC 0.8500 .
Pr1 O5 2.388(3) .
Pr1 O4 2.422(3) 2_756
Pr1 O6 2.445(3) 2_756
Pr1 O3 2.521(4) .
Pr1 O2 2.546(3) .
Pr1 O1 2.559(3) .
Pr1 O4 2.627(3) .
Pr1 N1 2.646(4) .
Pr1 N2 2.687(4) .
Pr1 Pr1 4.0106(14) 2_756
O1 C13 1.262(6) .
O2 C13 1.274(6) .
O3 C25 1.247(6) .
O4 C25 1.259(6) .
O4 Pr1 2.422(3) 2_756
O5 C37 1.258(5) .
O7 N8 1.257(9) .
O8 N8 1.238(10) .
O9 N8 1.234(9) .
N1 C1 1.322(7) .
N1 C12 1.375(6) .
N2 C10 1.323(6) .
N2 C11 1.354(6) .
N3 C19 1.376(8) .
N3 C18 1.385(8) .
N3 H3A 0.8600 .
N4 C30 1.335(11) .
N4 C31 1.360(10) .
N4 H4A 0.8600 .
N5 C43 1.369(8) .
N5 C42 1.371(8) .
N5 H5 0.8600 .
N6 C49 1.333(8) .
N6 C60 1.346(7) .
N7 C58 1.328(7) .
N7 C59 1.359(7) .
N7 H7 0.8600 .
C1 C2 1.388(7) .
C1 H1A 0.9300 .
C2 C3 1.361(10) .
C2 H2A 0.9300 .
C3 C4 1.399(9) .
C3 H3B 0.9300 .
C4 C12 1.409(6) .
C4 C5 1.415(8) .
C5 C6 1.366(10) .
C5 H5B 0.9300 .
C6 C7 1.431(8) .
C6 H6C 0.9300 .
C7 C8 1.406(8) .
C7 C11 1.420(6) .
C8 C9 1.331(9) .
C8 H8A 0.9300 .
C9 C10 1.406(7) .
C9 H9A 0.9300 .
C10 H10A 0.9300 .
C11 C12 1.430(7) .
C13 C14 1.504(6) .
C14 C15 1.504(7) .
C14 H14A 0.9700 .
C14 H14B 0.9700 .
C15 C16 1.524(7) .
C15 H15A 0.9700 .
C15 H15B 0.9700 .
C16 C17 1.493(8) .
C16 H16A 0.9700 .
C16 H16B 0.9700 .
C17 C18 1.378(9) .
C17 C24 1.429(8) .
C18 H18A 0.9300 .
C19 C20 1.370(9) .
C19 C24 1.424(9) .
C20 C21 1.368(13) .
C20 H20A 0.9300 .
C21 C22 1.382(14) .
C21 H21A 0.9300 .
C22 C23 1.387(12) .
C22 H22A 0.9300 .
C23 C24 1.378(9) .
C23 H23A 0.9300 .
C25 C26 1.533(7) .
C26 C27 1.531(9) .
C26 H26A 0.9700 .
C26 H26B 0.9700 .
C27 C28 1.492(10) .
C27 H27A 0.9700 .
C27 H27B 0.9700 .
C28 C29 1.518(11) .
C28 H28A 0.9700 .
C28 H28B 0.9700 .
C29 C30 1.373(10) .
C29 C36 1.427(10) .
C30 H30A 0.9300 .
C31 C36 1.413(10) .
C31 C32 1.413(12) .
C32 C33 1.350(14) .
C32 H32A 0.9300 .
C33 C34 1.354(15) .
C33 H33A 0.9300 .
C34 C35 1.411(14) .
C34 H34A 0.9300 .
C35 C36 1.386(9) .
C35 H35A 0.9300 .
C37 O6 1.258(5) .
C37 C38 1.517(6) .
C38 C39 1.514(6) .
C38 H38A 0.9700 .
C38 H38B 0.9700 .
C39 C40 1.527(7) .
C39 H39A 0.9700 .
C39 H39B 0.9700 .
C40 C41 1.499(7) .
C40 H40A 0.9700 .
C40 H40B 0.9700 .
C41 C42 1.352(8) .
C41 C48 1.425(8) .
C42 H42A 0.9300 .
C43 C44 1.395(9) .
C43 C48 1.407(7) .
C44 C45 1.370(12) .
C44 H44A 0.9300 .
C45 C46 1.381(11) .
C45 H45A 0.9300 .
C46 C47 1.395(10) .
C46 H46A 0.9300 .
C47 C48 1.394(8) .
C47 H47A 0.9300 .
C49 C50 1.413(10) .
C49 H49A 0.9300 .
C50 C51 1.350(11) .
C50 H50A 0.9300 .
C51 C52 1.382(10) .
C51 H51A 0.9300 .
C52 C60 1.409(8) .
C52 C53 1.430(10) .
C53 C54 1.333(11) .
C53 H53A 0.9300 .
C54 C55 1.435(9) .
C54 H54A 0.9300 .
C55 C56 1.393(9) .
C55 C59 1.402(7) .
C56 C57 1.373(10) .
C56 H56A 0.9300 .
C57 C58 1.390(8) .
C57 H57A 0.9300 .
C58 H58A 0.9300 .
C59 C60 1.422(8) .
O6 Pr1 2.445(3) 2_756
